data_2108637
loop_
_publ_author_name
'Singla, Labhini'
'Yadav, Hare Ram'
'Roy Choudhury, Angshuman'

_publ_section_title
;
 Evaluation of fluorine-mediated intermolecular interactions in
 tetrafluorinated tetrahydroisoquinoline derivatives: synthesis and
 computational studies
;
_journal_coeditor_code BM5125SUP1
_journal_issue 4
_journal_name_full 'Acta Crystallographica Section B'
_journal_page_first
;
;
_journal_paper_doi 10.1107/S2052520620006873
_journal_volume 76
_journal_year 2020
_chemical_absolute_configuration unk
_chemical_formula_moiety 'C22 H17 F4 N O'
_chemical_formula_sum 'C22 H17 F4 N O'
_chemical_formula_weight 387.36
_space_group_IT_number 7
_space_group_name_Hall 'P -2yac'
_space_group_name_H-M_alt 'P 1 n 1'
_symmetry_cell_setting monoclinic
_symmetry_space_group_name_Hall 'P -2yac'
_symmetry_space_group_name_H-M 'P 1 n 1'
_atom_sites_solution_hydrogens geom
_audit_creation_date 2020-03-09T09:13:28-00:00
_audit_creation_method 'WinGX routine CIF_UPDATE'
_cell_angle_alpha 90
_cell_angle_beta 100.298(6)
_cell_angle_gamma 90
_cell_formula_units_Z 2
_cell_length_a 7.6714(11)
_cell_length_b 7.1287(9)
_cell_length_c 16.428(2)
_cell_measurement_reflns_used 2379
_cell_measurement_temperature 100
_cell_measurement_theta_max 27.5
_cell_measurement_theta_min 3.1
_cell_volume 883.9(2)
_computing_cell_refinement
;
        CrystalClear-SM Expert 2.0 r15 (Rigaku, 2011)
;
_computing_data_collection
;
        CrystalClear-SM Expert 2.0 r15 (Rigaku, 2011)
;
_computing_data_reduction
;
        CrystalClear-SM Expert 2.0 r15 (Rigaku, 2011)
;
_computing_molecular_graphics 'Olex2 (Dolomanov et al., 2009)'
_computing_publication_material 'Olex2 (Dolomanov et al., 2009)'
_computing_structure_refinement 'ShelXL (Sheldrick, 2015)'
_computing_structure_solution 'ShelXT (Sheldrick, 2015)'
_diffrn_ambient_temperature 100
_diffrn_detector_area_resol_mean 13.6612
_diffrn_measured_fraction_theta_full 0.997
_diffrn_measured_fraction_theta_max 0.997
_diffrn_measurement_device_type 'Rigaku Mercury375R (2x2 bin mode)'
_diffrn_measurement_method 'profile data from \w-scans'
_diffrn_radiation_type MoK\a
_diffrn_radiation_wavelength 0.71073
_diffrn_reflns_av_R_equivalents 0.034
_diffrn_reflns_Laue_measured_fraction_full 0.997
_diffrn_reflns_Laue_measured_fraction_max 0.997
_diffrn_reflns_limit_h_max 9
_diffrn_reflns_limit_h_min -9
_diffrn_reflns_limit_k_max 8
_diffrn_reflns_limit_k_min -8
_diffrn_reflns_limit_l_max 19
_diffrn_reflns_limit_l_min -19
_diffrn_reflns_number 4823
_diffrn_reflns_point_group_measured_fraction_full 0.834
_diffrn_reflns_point_group_measured_fraction_max 0.834
_diffrn_reflns_theta_full 25.026
_diffrn_reflns_theta_max 25.026
_diffrn_reflns_theta_min 3.123
_exptl_absorpt_coefficient_mu 0.118
_exptl_absorpt_correction_T_max 1
_exptl_absorpt_correction_T_min 0.868
_exptl_absorpt_correction_type multi-scan
_exptl_absorpt_process_details 'Blessing 1995'
_exptl_crystal_colour 'clear light colourless'
_exptl_crystal_density_diffrn 1.455
_exptl_crystal_density_method 'not measured'
_exptl_crystal_description block
_exptl_crystal_F_000 400
_exptl_crystal_size_max 0.2
_exptl_crystal_size_mid 0.2
_exptl_crystal_size_min 0.1
_refine_diff_density_max 0.19
_refine_diff_density_min -0.18
_refine_diff_density_rms 0.044
_refine_ls_abs_structure_details
;
 Flack x determined using 843 quotients [(I+)-(I-)]/[(I+)+(I-)]
 (Parsons, Flack and Wagner, Acta Cryst. B69 (2013) 249-259).
;
_refine_ls_abs_structure_Flack -0.5(6)
_refine_ls_extinction_method none
_refine_ls_goodness_of_fit_ref 1.098
_refine_ls_hydrogen_treatment constr
_refine_ls_matrix_type full
_refine_ls_number_parameters 254
_refine_ls_number_reflns 2621
_refine_ls_number_restraints 2
_refine_ls_restrained_S_all 1.098
_refine_ls_R_factor_all 0.0444
_refine_ls_R_factor_gt 0.0386
_refine_ls_shift/su_max 0
_refine_ls_shift/su_mean 0
_refine_ls_structure_factor_coef Fsqd
_refine_ls_weighting_details 'w=1/[\s^2^(Fo^2^)+(0.0476P)^2^+0.1042P] where P=(Fo^2^+2Fc^2^)/3'
_refine_ls_weighting_scheme calc
_refine_ls_wR_factor_ref 0.0949
_reflns_number_gt 2379
_reflns_number_total 2621
_reflns_threshold_expression 'I > 2\s(I)'
_cod_data_source_file bm5125sup1.cif
_cod_data_source_block 6-21
_cod_database_code 2108637

loop_
_space_group_symop_operation_xyz
'x, y, z'
'x+1/2, -y, z+1/2'

loop_
_atom_site_label
_atom_site_fract_x
_atom_site_fract_y
_atom_site_fract_z
_atom_site_U_iso_or_equiv
_atom_site_adp_type
_atom_site_calc_flag
_atom_site_occupancy
_atom_site_disorder_assembly
_atom_site_disorder_group
_atom_site_type_symbol
F3 0.5886(3) 0.8393(3) 0.58570(13) 0.0293(5) Uani d 1 . . F
F1 0.2248(3) 0.7416(3) 0.38794(13) 0.0314(6) Uani d 1 . . F
F2 0.3071(3) 0.4291(3) 0.64399(14) 0.0363(6) Uani d 1 . . F
F4 0.8992(3) 0.2142(3) 0.73338(13) 0.0388(6) Uani d 1 . . F
O1 0.9452(4) 0.0709(4) 0.28952(16) 0.0311(7) Uani d 1 . . O
N1 0.3809(4) 0.4506(4) 0.47872(18) 0.0222(7) Uani d 1 . . N
C5 0.8430(5) 0.1682(5) 0.3351(2) 0.0229(8) Uani d 1 . . C
C11 0.2725(5) 0.5778(5) 0.5142(2) 0.0222(8) Uani d 1 . . C
C9 0.5941(5) 0.2123(5) 0.4051(2) 0.0205(8) Uani d 1 . . C
C8 0.6589(5) 0.3877(5) 0.43162(19) 0.0193(8) Uani d 1 . . C
C4 0.6877(5) 0.1034(5) 0.3563(2) 0.0244(8) Uani d 1 . . C
H4 0.6436 -0.0165 0.3376 0.029 Uiso calc 1 . . H
C17 0.6640(5) 0.5202(5) 0.5748(2) 0.0215(8) Uani d 1 . . C
C16 0.2345(5) 0.5713(5) 0.5935(2) 0.0263(9) Uani d 1 . . C
C19 0.7330(5) 0.6867(5) 0.7056(2) 0.0253(9) Uani d 1 . . C
H19 0.7277 0.7996 0.7358 0.03 Uiso calc 1 . . H
C21 0.8178(6) 0.3712(5) 0.6968(2) 0.0277(9) Uani d 1 . . C
C18 0.6624(5) 0.6792(5) 0.6225(2) 0.0235(8) Uani d 1 . . C
C1 0.5657(5) 0.5128(5) 0.4846(2) 0.0208(8) Uani d 1 . . C
H1 0.5636 0.6427 0.4615 0.025 Uiso calc 1 . . H
C22 0.7476(5) 0.3634(5) 0.6137(2) 0.0235(8) Uani d 1 . . C
H22 0.7563 0.2515 0.5833 0.028 Uiso calc 1 . . H
C13 0.0889(5) 0.8596(5) 0.4945(3) 0.0293(9) Uani d 1 . . C
H13 0.0388 0.9595 0.4597 0.035 Uiso calc 1 . . H
C12 0.1954(5) 0.7272(5) 0.4667(2) 0.0231(8) Uani d 1 . . C
C7 0.8167(5) 0.4512(5) 0.4100(2) 0.0240(8) Uani d 1 . . C
H7 0.8612 0.5711 0.4286 0.029 Uiso calc 1 . . H
C20 0.8116(5) 0.5286(5) 0.7446(2) 0.0274(9) Uani d 1 . . C
H20 0.8593 0.5285 0.8021 0.033 Uiso calc 1 . . H
C2 0.3651(5) 0.2503(5) 0.4962(2) 0.0226(8) Uani d 1 . . C
H2A 0.2408 0.2192 0.4995 0.027 Uiso calc 1 . . H
H2B 0.4405 0.2184 0.5498 0.027 Uiso calc 1 . . H
C6 0.9093(5) 0.3445(5) 0.3626(2) 0.0268(9) Uani d 1 . . C
H6 1.0167 0.3897 0.3487 0.032 Uiso calc 1 . . H
C3 0.4238(5) 0.1402(5) 0.4270(2) 0.0236(8) Uani d 1 . . C
H3A 0.4397 0.0071 0.4439 0.028 Uiso calc 1 . . H
H3B 0.3295 0.1459 0.3774 0.028 Uiso calc 1 . . H
C15 0.1296(5) 0.6977(5) 0.6249(3) 0.0318(9) Uani d 1 . . C
H15 0.1072 0.686 0.6797 0.038 Uiso calc 1 . . H
C10 0.8790(6) -0.1046(5) 0.2545(2) 0.0326(10) Uani d 1 . . C
H10A 0.7654 -0.0844 0.2174 0.049 Uiso calc 1 . . H
H10B 0.8621 -0.1908 0.2989 0.049 Uiso calc 1 . . H
H10C 0.9641 -0.1587 0.2232 0.049 Uiso calc 1 . . H
C14 0.0572(5) 0.8429(5) 0.5741(3) 0.0311(9) Uani d 1 . . C
H14 -0.0156 0.9329 0.5945 0.037 Uiso calc 1 . . H

loop_
_atom_site_aniso_label
_atom_site_aniso_U_11
_atom_site_aniso_U_22
_atom_site_aniso_U_33
_atom_site_aniso_U_12
_atom_site_aniso_U_13
_atom_site_aniso_U_23
F3 0.0321(13) 0.0254(11) 0.0290(11) 0.0019(10) 0.0018(10) -0.0008(9)
F1 0.0401(14) 0.0267(11) 0.0253(11) 0.0011(11) 0.0000(10) 0.0038(9)
F2 0.0427(15) 0.0380(13) 0.0310(12) 0.0105(12) 0.0137(11) 0.0111(11)
F4 0.0429(16) 0.0392(13) 0.0313(13) 0.0149(12) -0.0017(11) 0.0080(11)
O1 0.0315(17) 0.0289(14) 0.0348(15) -0.0045(13) 0.0110(13) -0.0112(12)
N1 0.0194(17) 0.0214(15) 0.0261(16) -0.0018(13) 0.0045(13) 0.0021(12)
C5 0.025(2) 0.0236(19) 0.0204(18) 0.0009(16) 0.0050(16) -0.0021(15)
C11 0.0183(19) 0.0207(18) 0.0269(18) -0.0034(15) 0.0022(15) 0.0014(15)
C9 0.020(2) 0.0227(19) 0.0167(17) -0.0015(16) -0.0016(14) 0.0038(14)
C8 0.0180(19) 0.0221(19) 0.0165(17) -0.0010(16) -0.0008(14) 0.0012(14)
C4 0.028(2) 0.0208(18) 0.0224(18) -0.0050(17) 0.0003(16) -0.0010(15)
C17 0.0158(18) 0.0265(19) 0.0221(18) -0.0023(16) 0.0030(15) -0.0027(15)
C16 0.025(2) 0.0237(18) 0.029(2) -0.0034(17) 0.0009(17) 0.0054(16)
C19 0.023(2) 0.031(2) 0.0230(19) -0.0007(17) 0.0067(16) -0.0050(16)
C21 0.025(2) 0.030(2) 0.027(2) 0.0038(18) 0.0017(16) 0.0081(16)
C18 0.021(2) 0.0213(18) 0.0280(19) 0.0031(16) 0.0044(16) 0.0023(16)
C1 0.0181(19) 0.0212(17) 0.0235(19) 0.0006(16) 0.0044(15) 0.0023(15)
C22 0.022(2) 0.0240(19) 0.0237(18) 0.0023(17) 0.0004(15) -0.0035(15)
C13 0.022(2) 0.0196(19) 0.042(2) -0.0015(17) -0.0055(17) 0.0038(17)
C12 0.021(2) 0.0226(19) 0.024(2) -0.0065(17) -0.0009(15) -0.0012(16)
C7 0.025(2) 0.0217(19) 0.0249(18) -0.0069(17) 0.0031(16) -0.0035(15)
C20 0.024(2) 0.039(2) 0.0194(18) 0.0000(18) 0.0032(16) 0.0009(17)
C2 0.023(2) 0.0185(19) 0.0265(18) -0.0052(16) 0.0041(16) 0.0034(15)
C6 0.024(2) 0.030(2) 0.028(2) -0.0055(17) 0.0077(17) -0.0010(16)
C3 0.023(2) 0.0212(18) 0.0258(19) -0.0041(16) 0.0002(16) 0.0008(15)
C15 0.031(2) 0.031(2) 0.037(2) -0.0045(19) 0.0166(18) -0.0037(19)
C10 0.038(3) 0.026(2) 0.035(2) -0.0011(19) 0.008(2) -0.0104(17)
C14 0.023(2) 0.0234(19) 0.048(2) -0.0005(18) 0.0089(19) -0.0048(19)

loop_
_atom_type_symbol
_atom_type_description
_atom_type_scat_dispersion_real
_atom_type_scat_dispersion_imag
_atom_type_scat_source
C C 0.0033 0.0016 'International Tables Vol C Tables 4.2.6.8 and 6.1.1.4'
H H 0 0 'International Tables Vol C Tables 4.2.6.8 and 6.1.1.4'
F F 0.0171 0.0103 'International Tables Vol C Tables 4.2.6.8 and 6.1.1.4'
N N 0.0061 0.0033 'International Tables Vol C Tables 4.2.6.8 and 6.1.1.4'
O O 0.0106 0.006 'International Tables Vol C Tables 4.2.6.8 and 6.1.1.4'

loop_
_geom_angle_atom_site_label_1
_geom_angle_atom_site_label_2
_geom_angle_atom_site_label_3
_geom_angle
_geom_angle_site_symmetry_1
_geom_angle_site_symmetry_3
_geom_angle_publ_flag
C5 O1 C10 117.8(3) . . ?
C11 N1 C1 114.0(3) . . ?
C11 N1 C2 117.7(3) . . ?
C2 N1 C1 113.1(3) . . ?
O1 C5 C4 125.1(3) . . ?
O1 C5 C6 115.0(3) . . ?
C4 C5 C6 119.9(3) . . ?
C16 C11 N1 126.9(3) . . ?
C16 C11 C12 114.4(3) . . ?
C12 C11 N1 118.7(3) . . ?
C8 C9 C4 119.1(3) . . ?
C8 C9 C3 120.7(3) . . ?
C4 C9 C3 120.2(3) . . ?
C9 C8 C1 122.2(3) . . ?
C9 C8 C7 119.4(3) . . ?
C7 C8 C1 118.4(3) . . ?
C5 C4 C9 120.9(3) . . ?
C5 C4 H4 119.6 . . ?
C9 C4 H4 119.6 . . ?
C18 C17 C1 121.5(3) . . ?
C18 C17 C22 116.8(3) . . ?
C22 C17 C1 121.5(3) . . ?
F2 C16 C11 117.7(3) . . ?
F2 C16 C15 117.7(3) . . ?
C15 C16 C11 124.7(4) . . ?
C18 C19 H19 120.3 . . ?
C18 C19 C20 119.4(3) . . ?
C20 C19 H19 120.3 . . ?
F4 C21 C22 118.0(3) . . ?
F4 C21 C20 118.4(3) . . ?
C20 C21 C22 123.6(4) . . ?
F3 C18 C17 118.7(3) . . ?
F3 C18 C19 117.7(3) . . ?
C19 C18 C17 123.6(3) . . ?
N1 C1 C8 109.5(3) . . ?
N1 C1 C17 112.0(3) . . ?
N1 C1 H1 107.7 . . ?
C8 C1 C17 111.9(3) . . ?
C8 C1 H1 107.7 . . ?
C17 C1 H1 107.7 . . ?
C17 C22 H22 120.3 . . ?
C21 C22 C17 119.4(3) . . ?
C21 C22 H22 120.3 . . ?
C12 C13 H13 121 . . ?
C12 C13 C14 118.1(4) . . ?
C14 C13 H13 121 . . ?
F1 C12 C11 117.8(3) . . ?
F1 C12 C13 118.2(3) . . ?
C13 C12 C11 123.9(3) . . ?
C8 C7 H7 119.2 . . ?
C6 C7 C8 121.6(3) . . ?
C6 C7 H7 119.2 . . ?
C19 C20 H20 121.4 . . ?
C21 C20 C19 117.2(3) . . ?
C21 C20 H20 121.4 . . ?
N1 C2 H2A 110.1 . . ?
N1 C2 H2B 110.1 . . ?
N1 C2 C3 108.2(3) . . ?
H2A C2 H2B 108.4 . . ?
C3 C2 H2A 110.1 . . ?
C3 C2 H2B 110.1 . . ?
C5 C6 H6 120.5 . . ?
C7 C6 C5 119.1(3) . . ?
C7 C6 H6 120.5 . . ?
C9 C3 C2 112.9(3) . . ?
C9 C3 H3A 109 . . ?
C9 C3 H3B 109 . . ?
C2 C3 H3A 109 . . ?
C2 C3 H3B 109 . . ?
H3A C3 H3B 107.8 . . ?
C16 C15 H15 121.1 . . ?
C16 C15 C14 117.8(3) . . ?
C14 C15 H15 121.1 . . ?
O1 C10 H10A 109.5 . . ?
O1 C10 H10B 109.5 . . ?
O1 C10 H10C 109.5 . . ?
H10A C10 H10B 109.5 . . ?
H10A C10 H10C 109.5 . . ?
H10B C10 H10C 109.5 . . ?
C13 C14 C15 121.2(4) . . ?
C13 C14 H14 119.4 . . ?
C15 C14 H14 119.4 . . ?

loop_
_geom_bond_atom_site_label_1
_geom_bond_atom_site_label_2
_geom_bond_site_symmetry_2
_geom_bond_distance
_geom_bond_publ_flag
F3 C18 . 1.366(4) ?
F1 C12 . 1.357(4) ?
F2 C16 . 1.364(4) ?
F4 C21 . 1.368(4) ?
O1 C5 . 1.365(4) ?
O1 C10 . 1.432(4) ?
N1 C11 . 1.424(5) ?
N1 C1 . 1.471(5) ?
N1 C2 . 1.465(4) ?
C5 C4 . 1.380(5) ?
C5 C6 . 1.400(5) ?
C11 C16 . 1.386(5) ?
C11 C12 . 1.388(5) ?
C9 C8 . 1.387(5) ?
C9 C4 . 1.403(5) ?
C9 C3 . 1.506(5) ?
C8 C1 . 1.512(5) ?
C8 C7 . 1.396(5) ?
C4 H4 . 0.95 ?
C17 C18 . 1.379(5) ?
C17 C1 . 1.538(5) ?
C17 C22 . 1.387(5) ?
C16 C15 . 1.369(5) ?
C19 H19 . 0.95 ?
C19 C18 . 1.378(5) ?
C19 C20 . 1.381(5) ?
C21 C22 . 1.376(5) ?
C21 C20 . 1.376(5) ?
C1 H1 . 1 ?
C22 H22 . 0.95 ?
C13 H13 . 0.95 ?
C13 C12 . 1.378(5) ?
C13 C14 . 1.378(6) ?
C7 H7 . 0.95 ?
C7 C6 . 1.374(5) ?
C20 H20 . 0.95 ?
C2 H2A . 0.99 ?
C2 H2B . 0.99 ?
C2 C3 . 1.514(5) ?
C6 H6 . 0.95 ?
C3 H3A . 0.99 ?
C3 H3B . 0.99 ?
C15 H15 . 0.95 ?
C15 C14 . 1.382(6) ?
C10 H10A . 0.98 ?
C10 H10B . 0.98 ?
C10 H10C . 0.98 ?
C14 H14 . 0.95 ?

loop_
_geom_torsion_atom_site_label_1
_geom_torsion_atom_site_label_2
_geom_torsion_atom_site_label_3
_geom_torsion_atom_site_label_4
_geom_torsion
_geom_torsion_site_symmetry_1
_geom_torsion_site_symmetry_2
_geom_torsion_site_symmetry_3
_geom_torsion_site_symmetry_4
_geom_torsion_publ_flag
F2 C16 C15 C14 179.4(3) . . . . ?
F4 C21 C22 C17 180.0(3) . . . . ?
F4 C21 C20 C19 178.2(3) . . . . ?
O1 C5 C4 C9 178.5(3) . . . . ?
O1 C5 C6 C7 -179.0(3) . . . . ?
N1 C11 C16 F2 -0.1(6) . . . . ?
N1 C11 C16 C15 179.8(4) . . . . ?
N1 C11 C12 F1 1.4(5) . . . . ?
N1 C11 C12 C13 -179.7(3) . . . . ?
N1 C2 C3 C9 46.1(4) . . . . ?
C11 N1 C1 C8 -169.4(3) . . . . ?
C11 N1 C1 C17 65.8(4) . . . . ?
C11 N1 C2 C3 155.6(3) . . . . ?
C11 C16 C15 C14 -0.5(6) . . . . ?
C9 C8 C1 N1 -18.4(4) . . . . ?
C9 C8 C1 C17 106.4(4) . . . . ?
C9 C8 C7 C6 0.4(5) . . . . ?
C8 C9 C4 C5 0.4(5) . . . . ?
C8 C9 C3 C2 -15.3(5) . . . . ?
C8 C7 C6 C5 0.2(6) . . . . ?
C4 C5 C6 C7 -0.6(6) . . . . ?
C4 C9 C8 C1 -179.8(3) . . . . ?
C4 C9 C8 C7 -0.7(5) . . . . ?
C4 C9 C3 C2 165.7(3) . . . . ?
C16 C11 C12 F1 -179.2(3) . . . . ?
C16 C11 C12 C13 -0.3(5) . . . . ?
C16 C15 C14 C13 0.3(6) . . . . ?
C18 C17 C1 N1 -88.8(4) . . . . ?
C18 C17 C1 C8 147.8(3) . . . . ?
C18 C17 C22 C21 2.3(5) . . . . ?
C18 C19 C20 C21 1.3(5) . . . . ?
C1 N1 C11 C16 -95.1(4) . . . . ?
C1 N1 C11 C12 84.2(4) . . . . ?
C1 N1 C2 C3 -67.9(4) . . . . ?
C1 C8 C7 C6 179.5(3) . . . . ?
C1 C17 C18 F3 -7.4(5) . . . . ?
C1 C17 C18 C19 173.2(4) . . . . ?
C1 C17 C22 C21 -173.2(3) . . . . ?
C22 C17 C18 F3 177.1(3) . . . . ?
C22 C17 C18 C19 -2.3(5) . . . . ?
C22 C17 C1 N1 86.5(4) . . . . ?
C22 C17 C1 C8 -36.9(5) . . . . ?
C22 C21 C20 C19 -1.3(6) . . . . ?
C12 C11 C16 F2 -179.4(3) . . . . ?
C12 C11 C16 C15 0.4(6) . . . . ?
C12 C13 C14 C15 -0.1(6) . . . . ?
C7 C8 C1 N1 162.5(3) . . . . ?
C7 C8 C1 C17 -72.7(4) . . . . ?
C20 C19 C18 F3 -178.9(3) . . . . ?
C20 C19 C18 C17 0.5(6) . . . . ?
C20 C21 C22 C17 -0.6(6) . . . . ?
C2 N1 C11 C16 41.0(5) . . . . ?
C2 N1 C11 C12 -139.7(3) . . . . ?
C2 N1 C1 C8 52.5(4) . . . . ?
C2 N1 C1 C17 -72.3(4) . . . . ?
C6 C5 C4 C9 0.2(5) . . . . ?
C3 C9 C8 C1 1.2(5) . . . . ?
C3 C9 C8 C7 -179.7(3) . . . . ?
C3 C9 C4 C5 179.4(3) . . . . ?
C10 O1 C5 C4 6.0(5) . . . . ?
C10 O1 C5 C6 -175.7(3) . . . . ?
C14 C13 C12 F1 179.1(3) . . . . ?
C14 C13 C12 C11 0.1(6) . . . . ?

_cod_database_fobs_code 2108637
